data_4125986
loop_
_publ_author_name
'Phan, Hoa'
'Hrudka, Jeremy J.'
'Igimbayeva, Dilyara'
'Lawson Daku, Lat\'evi M'
'Shatruk, Michael'

_publ_section_title
;
 A Simple Approach for Predicting the Spin State of Homoleptic Fe(II)
 Tris-diimine Complexes.
;
_journal_issue 18
_journal_name_full 'Journal of the American Chemical Society'
_journal_page_first 6437
_journal_page_last 6447
_journal_paper_doi 10.1021/jacs.7b02098
_journal_volume 139
_journal_year 2017
_chemical_formula_sum 'C24 H36 Cl2 Fe N12 O8'
_chemical_formula_weight 747.40
_space_group_crystal_system monoclinic
_space_group_IT_number 15
_space_group_name_Hall '-C 2yc'
_space_group_name_H-M_alt 'C 1 2/c 1'
_symmetry_space_group_name_Hall '-C 2yc'
_symmetry_space_group_name_H-M 'C 1 2/c 1'
_atom_sites_solution_hydrogens geom
_audit_creation_method SHELXL-2014/7
_cell_angle_alpha 90
_cell_angle_beta 131.277(2)
_cell_angle_gamma 90
_cell_formula_units_Z 4
_cell_length_a 23.916(5)
_cell_length_b 10.099(2)
_cell_length_c 16.810(4)
_cell_measurement_reflns_used 6575
_cell_measurement_temperature 100(2)
_cell_measurement_theta_max 28.39
_cell_measurement_theta_min 2.27
_cell_volume 3051.3(11)
_computing_cell_refinement 'SMART V5.625 (Bruker, 2000)'
_computing_data_collection 'SMART V5.625 (Bruker, 2000)'
_computing_data_reduction 'SAINT V6.32 (Bruker, 2001)'
_computing_molecular_graphics 'X-Seed 2.0 (Barbour, 2001)'
_computing_publication_material 'SHELXL-2014/7 (Sheldrick, 2014)'
_computing_structure_refinement 'SHELXL-2014/7 (Sheldrick, 2014)'
_computing_structure_solution 'SHELXS-97 (Sheldrick, 2008)'
_diffrn_ambient_temperature 100(2)
_diffrn_measured_fraction_theta_full 0.998
_diffrn_measured_fraction_theta_max 0.938
_diffrn_measurement_device_type 'Bruker APEX II CCD area-detector'
_diffrn_measurement_method 'profile data from \w scans'
_diffrn_radiation_source 'fine-focus sealed tube'
_diffrn_radiation_type MoK\a
_diffrn_radiation_wavelength 0.71073
_diffrn_reflns_av_R_equivalents 0.0438
_diffrn_reflns_av_unetI/netI 0.0340
_diffrn_reflns_Laue_measured_fraction_full 0.998
_diffrn_reflns_Laue_measured_fraction_max 0.938
_diffrn_reflns_limit_h_max 30
_diffrn_reflns_limit_h_min -32
_diffrn_reflns_limit_k_max 13
_diffrn_reflns_limit_k_min -13
_diffrn_reflns_limit_l_max 22
_diffrn_reflns_limit_l_min -21
_diffrn_reflns_number 14110
_diffrn_reflns_point_group_measured_fraction_full 0.998
_diffrn_reflns_point_group_measured_fraction_max 0.938
_diffrn_reflns_theta_full 25.242
_diffrn_reflns_theta_max 28.486
_diffrn_reflns_theta_min 2.266
_exptl_absorpt_coefficient_mu 0.739
_exptl_absorpt_correction_T_max 0.7457
_exptl_absorpt_correction_T_min 0.6481
_exptl_absorpt_correction_type multi-scan
_exptl_absorpt_process_details 'SADABS-2014/2 (Bruker, 2014)'
_exptl_crystal_colour red
_exptl_crystal_density_diffrn 1.627
_exptl_crystal_description block
_exptl_crystal_F_000 1552
_exptl_crystal_size_max 0.310
_exptl_crystal_size_mid 0.240
_exptl_crystal_size_min 0.100
_refine_diff_density_max 0.840
_refine_diff_density_min -0.564
_refine_diff_density_rms 0.080
_refine_ls_extinction_method none
_refine_ls_goodness_of_fit_ref 1.053
_refine_ls_hydrogen_treatment constr
_refine_ls_matrix_type full
_refine_ls_number_parameters 213
_refine_ls_number_reflns 3633
_refine_ls_number_restraints 0
_refine_ls_restrained_S_all 1.053
_refine_ls_R_factor_all 0.0552
_refine_ls_R_factor_gt 0.0402
_refine_ls_shift/su_max 0.001
_refine_ls_shift/su_mean 0.000
_refine_ls_structure_factor_coef Fsqd
_refine_ls_weighting_details 'w=1/[\s^2^(Fo^2^)+(0.0546P)^2^+2.9975P] where P=(Fo^2^+2Fc^2^)/3'
_refine_ls_weighting_scheme calc
_refine_ls_wR_factor_gt 0.1013
_refine_ls_wR_factor_ref 0.1105
_reflns_Friedel_coverage 0.000
_reflns_number_gt 2838
_reflns_number_total 3633
_reflns_threshold_expression 'I > 2\s(I)'
_cod_data_source_file ja7b02098_si_005.cif
_cod_data_source_block
;
;
_cod_depositor_comments 'Adding full bibliography for 4125986.cif.'
_cod_original_cell_volume 3051.2(11)
_cod_database_code 4125986
_shelx_shelxl_version_number 2014/7
_shelx_space_group_comment
;
The symmetry employed for this shelxl refinement is uniquely defined
by the following loop, which should always be used as a source of
symmetry information in preference to the above space-group names.
They are only intended as comments.
;
_shelx_estimated_absorpt_t_min 0.803
_shelx_estimated_absorpt_t_max 0.930

loop_
_space_group_symop_operation_xyz
'x, y, z'
'-x, y, -z+1/2'
'x+1/2, y+1/2, z'
'-x+1/2, y+1/2, -z+1/2'
'-x, -y, -z'
'x, -y, z-1/2'
'-x+1/2, -y+1/2, -z'
'x+1/2, -y+1/2, z-1/2'

loop_
_atom_site_label
_atom_site_type_symbol
_atom_site_fract_x
_atom_site_fract_y
_atom_site_fract_z
_atom_site_U_iso_or_equiv
_atom_site_adp_type
_atom_site_occupancy
_atom_site_site_symmetry_order
_atom_site_calc_flag
_atom_site_refinement_flags_posn
_atom_site_refinement_flags_adp
_atom_site_refinement_flags_occupancy
Fe1 Fe 0.5000 0.46915(4) 0.2500 0.02059(13) Uani 1 2 d S T P
Cl1 Cl 0.66665(3) 1.04285(5) 0.74910(4) 0.02751(14) Uani 1 1 d . . .
O1 O 0.58754(9) 1.03081(16) 0.66468(13) 0.0363(4) Uani 1 1 d . . .
O2 O 0.69704(10) 0.91586(19) 0.79993(15) 0.0446(5) Uani 1 1 d . . .
O3 O 0.69989(10) 1.08642(17) 0.70667(13) 0.0366(4) Uani 1 1 d . . .
O4 O 0.68161(9) 1.13833(18) 0.82461(13) 0.0376(4) Uani 1 1 d . . .
N1 N 0.57028(10) 0.60129(18) 0.39127(14) 0.0253(4) Uani 1 1 d . . .
N2 N 0.57135(10) 0.69207(18) 0.51631(14) 0.0290(4) Uani 1 1 d . . .
N3 N 0.42486(10) 0.51499(18) 0.28114(14) 0.0259(4) Uani 1 1 d . . .
N4 N 0.41747(10) 0.65166(19) 0.38105(14) 0.0272(4) Uani 1 1 d . . .
N5 N 0.42664(9) 0.29691(18) 0.15441(13) 0.0235(4) Uani 1 1 d . . .
N6 N 0.42404(10) 0.07269(18) 0.16195(14) 0.0256(4) Uani 1 1 d . . .
C1 C 0.64781(12) 0.6479(2) 0.47781(17) 0.0308(5) Uani 1 1 d . . .
H1A H 0.6656 0.7013 0.4489 0.037 Uiso 1 1 calc R U .
H1B H 0.6819 0.5719 0.5174 0.037 Uiso 1 1 calc R U .
C2 C 0.64357(13) 0.7336(2) 0.55057(18) 0.0319(5) Uani 1 1 d . . .
H2A H 0.6851 0.7133 0.6263 0.038 Uiso 1 1 calc R U .
H2B H 0.6440 0.8293 0.5383 0.038 Uiso 1 1 calc R U .
C3 C 0.53476(12) 0.6321(2) 0.42201(15) 0.0228(4) Uani 1 1 d . . .
C4 C 0.45688(12) 0.5967(2) 0.35904(16) 0.0233(4) Uani 1 1 d . . .
C5 C 0.34609(13) 0.5073(3) 0.23541(19) 0.0332(5) Uani 1 1 d . . .
H5A H 0.3308 0.4140 0.2290 0.040 Uiso 1 1 calc R U .
H5B H 0.3120 0.5491 0.1646 0.040 Uiso 1 1 calc R U .
C6 C 0.34513(13) 0.5839(2) 0.31483(18) 0.0292(5) Uani 1 1 d . . .
H6A H 0.3035 0.6481 0.2779 0.035 Uiso 1 1 calc R U .
H6B H 0.3414 0.5227 0.3572 0.035 Uiso 1 1 calc R U .
C7 C 0.52870(13) 0.7731(2) 0.53286(17) 0.0324(5) Uani 1 1 d . . .
H7A H 0.5197 0.8615 0.5009 0.039 Uiso 1 1 calc R U .
H7B H 0.5583 0.7855 0.6098 0.039 Uiso 1 1 calc R U .
C8 C 0.45450(13) 0.7099(2) 0.48446(17) 0.0300(5) Uani 1 1 d . . .
H8A H 0.4628 0.6402 0.5327 0.036 Uiso 1 1 calc R U .
H8B H 0.4216 0.7779 0.4774 0.036 Uiso 1 1 calc R U .
C9 C 0.34854(12) 0.2556(2) 0.06433(17) 0.0272(5) Uani 1 1 d . . .
H9A H 0.3298 0.2988 -0.0021 0.033 Uiso 1 1 calc R U .
H9B H 0.3155 0.2793 0.0782 0.033 Uiso 1 1 calc R U .
C10 C 0.35184(12) 0.1033(2) 0.05661(17) 0.0271(5) Uani 1 1 d . . .
H10A H 0.3102 0.0586 0.0453 0.032 Uiso 1 1 calc R U .
H10B H 0.3514 0.0781 -0.0008 0.032 Uiso 1 1 calc R U .
C11 C 0.46090(11) 0.1872(2) 0.20150(15) 0.0219(4) Uani 1 1 d . . .
C12 C 0.46463(12) -0.0525(2) 0.19163(18) 0.0286(5) Uani 1 1 d . . .
H12A H 0.4779 -0.0662 0.1475 0.034 Uiso 1 1 calc R U .
H12B H 0.4322 -0.1267 0.1780 0.034 Uiso 1 1 calc R U .

loop_
_atom_site_aniso_label
_atom_site_aniso_U_11
_atom_site_aniso_U_22
_atom_site_aniso_U_33
_atom_site_aniso_U_23
_atom_site_aniso_U_13
_atom_site_aniso_U_12
Fe1 0.0145(2) 0.0276(2) 0.0162(2) 0.000 0.00871(18) 0.000
Cl1 0.0186(3) 0.0355(3) 0.0232(3) 0.0031(2) 0.0115(2) 0.0019(2)
O1 0.0214(9) 0.0389(10) 0.0318(9) -0.0021(7) 0.0103(7) -0.0023(7)
O2 0.0392(11) 0.0495(11) 0.0516(11) 0.0222(9) 0.0328(10) 0.0195(9)
O3 0.0343(10) 0.0451(10) 0.0368(9) 0.0070(8) 0.0262(8) 0.0052(8)
O4 0.0262(9) 0.0528(11) 0.0275(8) -0.0066(7) 0.0150(7) -0.0043(8)
N1 0.0175(9) 0.0284(9) 0.0226(8) 0.0003(7) 0.0101(8) -0.0010(7)
N2 0.0229(10) 0.0307(10) 0.0222(9) -0.0043(7) 0.0101(8) -0.0001(8)
N3 0.0195(9) 0.0337(10) 0.0227(9) -0.0037(7) 0.0131(8) -0.0029(7)
N4 0.0240(10) 0.0322(10) 0.0262(9) -0.0016(8) 0.0170(8) 0.0005(8)
N5 0.0169(9) 0.0312(9) 0.0177(8) 0.0001(7) 0.0095(7) 0.0001(7)
N6 0.0174(9) 0.0287(9) 0.0245(9) -0.0006(7) 0.0111(8) -0.0009(7)
C1 0.0168(11) 0.0339(12) 0.0280(11) -0.0009(9) 0.0089(9) -0.0015(9)
C2 0.0223(11) 0.0275(11) 0.0267(11) -0.0014(9) 0.0079(9) -0.0026(9)
C3 0.0210(10) 0.0228(10) 0.0166(9) 0.0023(8) 0.0089(8) 0.0025(8)
C4 0.0206(11) 0.0263(10) 0.0216(10) 0.0024(8) 0.0134(9) 0.0015(8)
C5 0.0211(12) 0.0443(13) 0.0315(12) -0.0055(10) 0.0162(11) -0.0043(10)
C6 0.0247(12) 0.0339(12) 0.0325(11) 0.0017(9) 0.0204(10) 0.0004(9)
C7 0.0331(13) 0.0316(12) 0.0233(10) -0.0057(9) 0.0146(10) 0.0027(10)
C8 0.0361(13) 0.0319(12) 0.0250(10) 0.0031(9) 0.0214(10) 0.0072(10)
C9 0.0167(10) 0.0363(12) 0.0220(10) -0.0018(9) 0.0099(9) -0.0005(9)
C10 0.0170(11) 0.0354(12) 0.0228(10) -0.0007(9) 0.0105(9) -0.0013(9)
C11 0.0181(10) 0.0298(11) 0.0200(9) -0.0006(8) 0.0134(9) -0.0011(8)
C12 0.0209(11) 0.0276(11) 0.0326(12) -0.0027(9) 0.0157(10) -0.0012(9)

loop_
_atom_type_symbol
_atom_type_description
_atom_type_scat_dispersion_real
_atom_type_scat_dispersion_imag
_atom_type_scat_source
C C 0.0033 0.0016 'International Tables Vol C Tables 4.2.6.8 and 6.1.1.4'
H H 0.0000 0.0000 'International Tables Vol C Tables 4.2.6.8 and 6.1.1.4'
N N 0.0061 0.0033 'International Tables Vol C Tables 4.2.6.8 and 6.1.1.4'
O O 0.0106 0.0060 'International Tables Vol C Tables 4.2.6.8 and 6.1.1.4'
Cl Cl 0.1484 0.1585 'International Tables Vol C Tables 4.2.6.8 and 6.1.1.4'
Fe Fe 0.3463 0.8444 'International Tables Vol C Tables 4.2.6.8 and 6.1.1.4'

loop_
_geom_angle_atom_site_label_1
_geom_angle_atom_site_label_2
_geom_angle_atom_site_label_3
_geom_angle
_geom_angle_site_symmetry_1
_geom_angle_site_symmetry_3
N3 Fe1 N3 156.01(10) . 2_655
N3 Fe1 N5 111.48(7) . 2_655
N3 Fe1 N5 87.61(7) 2_655 2_655
N3 Fe1 N5 87.61(7) . .
N3 Fe1 N5 111.49(7) 2_655 .
N5 Fe1 N5 77.38(9) 2_655 .
N3 Fe1 N1 77.50(7) . .
N3 Fe1 N1 88.16(7) 2_655 .
N5 Fe1 N1 91.00(6) 2_655 .
N5 Fe1 N1 156.37(6) . .
N3 Fe1 N1 88.15(7) . 2_655
N3 Fe1 N1 77.50(7) 2_655 2_655
N5 Fe1 N1 156.37(6) 2_655 2_655
N5 Fe1 N1 91.00(6) . 2_655
N1 Fe1 N1 106.54(9) . 2_655
O1 Cl1 O4 109.09(10) . .
O1 Cl1 O3 109.47(11) . .
O4 Cl1 O3 109.53(11) . .
O1 Cl1 O2 109.27(11) . .
O4 Cl1 O2 109.76(11) . .
O3 Cl1 O2 109.70(10) . .
C3 N1 C1 104.90(17) . .
C3 N1 Fe1 109.74(14) . .
C1 N1 Fe1 143.80(15) . .
C3 N2 C7 118.66(18) . .
C3 N2 C2 105.74(18) . .
C7 N2 C2 123.20(18) . .
C4 N3 C5 104.97(18) . .
C4 N3 Fe1 109.97(14) . .
C5 N3 Fe1 143.79(14) . .
C4 N4 C8 120.83(19) . .
C4 N4 C6 106.82(18) . .
C8 N4 C6 125.25(19) . .
C11 N5 C9 104.20(17) . .
C11 N5 Fe1 110.36(13) . .
C9 N5 Fe1 144.45(14) . .
C11 N6 C12 120.40(17) . .
C11 N6 C10 106.35(17) . .
C12 N6 C10 125.21(18) . .
N1 C1 C2 105.01(17) . .
N1 C1 H1A 110.7 . .
C2 C1 H1A 110.7 . .
N1 C1 H1B 110.7 . .
C2 C1 H1B 110.7 . .
H1A C1 H1B 108.8 . .
N2 C2 C1 101.64(17) . .
N2 C2 H2A 111.4 . .
C1 C2 H2A 111.4 . .
N2 C2 H2B 111.4 . .
C1 C2 H2B 111.4 . .
H2A C2 H2B 109.3 . .
N1 C3 N2 119.4(2) . .
N1 C3 C4 120.97(18) . .
N2 C3 C4 119.51(19) . .
N3 C4 N4 119.5(2) . .
N3 C4 C3 120.94(19) . .
N4 C4 C3 119.60(19) . .
N3 C5 C6 105.06(18) . .
N3 C5 H5A 110.7 . .
C6 C5 H5A 110.7 . .
N3 C5 H5B 110.7 . .
C6 C5 H5B 110.7 . .
H5A C5 H5B 108.8 . .
N4 C6 C5 101.82(18) . .
N4 C6 H6A 111.4 . .
C5 C6 H6A 111.4 . .
N4 C6 H6B 111.4 . .
C5 C6 H6B 111.4 . .
H6A C6 H6B 109.3 . .
N2 C7 C8 112.05(18) . .
N2 C7 H7A 109.2 . .
C8 C7 H7A 109.2 . .
N2 C7 H7B 109.2 . .
C8 C7 H7B 109.2 . .
H7A C7 H7B 107.9 . .
N4 C8 C7 112.59(18) . .
N4 C8 H8A 109.1 . .
C7 C8 H8A 109.1 . .
N4 C8 H8B 109.1 . .
C7 C8 H8B 109.1 . .
H8A C8 H8B 107.8 . .
N5 C9 C10 105.31(17) . .
N5 C9 H9A 110.7 . .
C10 C9 H9A 110.7 . .
N5 C9 H9B 110.7 . .
C10 C9 H9B 110.7 . .
H9A C9 H9B 108.8 . .
N6 C10 C9 101.02(17) . .
N6 C10 H10A 111.6 . .
C9 C10 H10A 111.6 . .
N6 C10 H10B 111.6 . .
C9 C10 H10B 111.6 . .
H10A C10 H10B 109.4 . .
N5 C11 N6 119.60(18) . .
N5 C11 C11 120.76(12) . 2_655
N6 C11 C11 119.63(12) . 2_655
N6 C12 C12 111.14(14) . 2_655
N6 C12 H12A 109.4 . .
C12 C12 H12A 109.4 2_655 .
N6 C12 H12B 109.4 . .
C12 C12 H12B 109.4 2_655 .
H12A C12 H12B 108.0 . .

loop_
_geom_bond_atom_site_label_1
_geom_bond_atom_site_label_2
_geom_bond_distance
_geom_bond_site_symmetry_2
Fe1 N3 2.2268(18) .
Fe1 N3 2.2269(18) 2_655
Fe1 N5 2.2284(18) 2_655
Fe1 N5 2.2285(18) .
Fe1 N1 2.2313(18) .
Fe1 N1 2.2314(18) 2_655
Cl1 O1 1.4373(17) .
Cl1 O4 1.4387(18) .
Cl1 O3 1.4429(17) .
Cl1 O2 1.4435(19) .
N1 C3 1.290(3) .
N1 C1 1.489(3) .
N2 C3 1.347(3) .
N2 C7 1.470(3) .
N2 C2 1.476(3) .
N3 C4 1.288(3) .
N3 C5 1.495(3) .
N4 C4 1.339(3) .
N4 C8 1.456(3) .
N4 C6 1.469(3) .
N5 C11 1.292(3) .
N5 C9 1.491(3) .
N6 C11 1.336(3) .
N6 C12 1.467(3) .
N6 C10 1.476(3) .
C1 C2 1.555(3) .
C1 H1A 0.9900 .
C1 H1B 0.9900 .
C2 H2A 0.9900 .
C2 H2B 0.9900 .
C3 C4 1.455(3) .
C5 C6 1.556(3) .
C5 H5A 0.9900 .
C5 H5B 0.9900 .
C6 H6A 0.9900 .
C6 H6B 0.9900 .
C7 C8 1.521(3) .
C7 H7A 0.9900 .
C7 H7B 0.9900 .
C8 H8A 0.9900 .
C8 H8B 0.9900 .
C9 C10 1.550(3) .
C9 H9A 0.9900 .
C9 H9B 0.9900 .
C10 H10A 0.9900 .
C10 H10B 0.9900 .
C11 C11 1.460(4) 2_655
C12 C12 1.527(4) 2_655
C12 H12A 0.9900 .
C12 H12B 0.9900 .
